data_7104438
loop_
_publ_author_name
'Linder, Thomas'
'Sundermeyer, J\"org'

_publ_section_title
;
 Three novel anions based on pentafluorophenyl amine combined with two
 new synthetic strategies for the synthesis of highly lipophilic ionic
 liquids.
;
_journal_issue 20
_journal_name_full 'Chemical communications (Cambridge, England)'
_journal_page_first 2914
_journal_page_last 2916
_journal_paper_doi 10.1039/b823153b
_journal_volume 34
_journal_year 2009
_chemical_compound_source 'synthesis as described'
_chemical_formula_moiety 'C21 H17 F10'
_chemical_formula_sum 'C21 H17 F10 N3'
_chemical_formula_weight 501.38
_chemical_name_systematic
;
?
;
_space_group_IT_number 15
_symmetry_space_group_name_Hall '-C 2yc'
_symmetry_space_group_name_H-M 'C 1 2/c 1'
_atom_sites_solution_hydrogens geom
_atom_sites_solution_primary direct
_atom_sites_solution_secondary difmap
_audit_creation_date 2009-02-07T17:12:14-00:00
_audit_creation_method 'WinGX routine CIF_UPDATE'
_cell_angle_alpha 90
_cell_angle_beta 91.0680(10)
_cell_angle_gamma 90
_cell_formula_units_Z 4
_cell_length_a 14.1670(16)
_cell_length_b 11.0290(10)
_cell_length_c 13.6160(14)
_cell_measurement_reflns_used 8436
_cell_measurement_temperature 193(2)
_cell_measurement_theta_max 27.13
_cell_measurement_theta_min 1.495
_cell_measurement_wavelength 0.71073
_cell_volume 2127.1(4)
_computing_cell_refinement 'STOE X-AREA'
_computing_data_collection 'STOE X-AREA'
_computing_data_reduction 'STOE X-RED'
_computing_molecular_graphics 'Ortep-3 for Windows (Farrugia, 1997)'
_computing_publication_material 'WinGX publication routines (Farrugia, 1999)'
_computing_structure_refinement 'SHELXL-97 (Sheldrick, 2008)'
_computing_structure_solution 'SIR97 (Giacovazzo et al, 1997)'
_diffrn_ambient_temperature 193(2)
_diffrn_detector_area_resol_mean 6.67
_diffrn_measured_fraction_theta_full 1
_diffrn_measured_fraction_theta_max 0.997
_diffrn_measurement_device_type 'STOE IPDS 2'
_diffrn_measurement_method 'rotation method'
_diffrn_radiation_monochromator graphite
_diffrn_radiation_probe x-ray
_diffrn_radiation_type MoK\a
_diffrn_radiation_wavelength 0.71069
_diffrn_reflns_av_R_equivalents 0.0338
_diffrn_reflns_av_unetI/netI 0.0238
_diffrn_reflns_limit_h_max 17
_diffrn_reflns_limit_h_min -17
_diffrn_reflns_limit_k_max 13
_diffrn_reflns_limit_k_min -13
_diffrn_reflns_limit_l_max 17
_diffrn_reflns_limit_l_min -17
_diffrn_reflns_number 10551
_diffrn_reflns_theta_full 25
_diffrn_reflns_theta_max 26.76
_diffrn_reflns_theta_min 2.34
_exptl_absorpt_coefficient_mu 0.155
_exptl_absorpt_correction_T_max 0.9961
_exptl_absorpt_correction_T_min 0.9401
_exptl_absorpt_correction_type multi-scan
_exptl_absorpt_process_details
;
[c.f. r.h. blessing, acta cryst. (1995), a51, 33-38]
;
_exptl_crystal_colour colourless
_exptl_crystal_density_diffrn 1.566
_exptl_crystal_density_method 'not measured'
_exptl_crystal_description prism
_exptl_crystal_F_000 1016
_exptl_crystal_size_max 0.42
_exptl_crystal_size_mid 0.15
_exptl_crystal_size_min 0.12
_refine_diff_density_max 0.208
_refine_diff_density_min -0.231
_refine_diff_density_rms 0.034
_refine_ls_extinction_coef 0.0051(8)
_refine_ls_extinction_expression Fc^*^=kFc[1+0.001xFc^2^\l^3^/sin(2\q)]^-1/4^
_refine_ls_extinction_method SHELXL
_refine_ls_goodness_of_fit_ref 1.032
_refine_ls_hydrogen_treatment refall
_refine_ls_matrix_type full
_refine_ls_number_parameters 190
_refine_ls_number_reflns 2269
_refine_ls_number_restraints 0
_refine_ls_restrained_S_all 1.032
_refine_ls_R_factor_all 0.0507
_refine_ls_R_factor_gt 0.0355
_refine_ls_shift/su_max 0
_refine_ls_shift/su_mean 0
_refine_ls_structure_factor_coef Fsqd
_refine_ls_weighting_details 'calc w=1/[\s^2^(Fo^2^)+(0.0632P)^2^+0.0000P] where P=(Fo^2^+2Fc^2^)/3'
_refine_ls_weighting_scheme calc
_refine_ls_wR_factor_gt 0.0969
_refine_ls_wR_factor_ref 0.102
_reflns_number_gt 1627
_reflns_number_total 2269
_reflns_threshold_expression >2\s(I)
_cod_data_source_file b823153b.txt
_cod_data_source_block tlgj1
_cod_database_code 7104438

loop_
_symmetry_equiv_pos_as_xyz
'x, y, z'
'-x, y, -z+1/2'
'x+1/2, y+1/2, z'
'-x+1/2, y+1/2, -z+1/2'
'-x, -y, -z'
'x, -y, z-1/2'
'-x+1/2, -y+1/2, -z'
'x+1/2, -y+1/2, z-1/2'

loop_
_atom_site_label
_atom_site_type_symbol
_atom_site_fract_x
_atom_site_fract_y
_atom_site_fract_z
_atom_site_U_iso_or_equiv
_atom_site_adp_type
_atom_site_occupancy
_atom_site_symmetry_multiplicity
_atom_site_calc_flag
_atom_site_refinement_flags
_atom_site_disorder_assembly
_atom_site_disorder_group
C1 C -0.07319(10) 0.24852(13) 0.70554(9) 0.0423(3) Uani 1 1 d . . .
C2 C -0.06985(12) 0.13814(14) 0.65409(11) 0.0488(4) Uani 1 1 d . . .
C3 C -0.14604(14) 0.08924(15) 0.60414(12) 0.0574(4) Uani 1 1 d . . .
C4 C -0.23086(13) 0.14860(17) 0.60010(12) 0.0601(5) Uani 1 1 d . . .
C5 C -0.23784(11) 0.25846(18) 0.64711(12) 0.0578(4) Uani 1 1 d . . .
C6 C -0.16196(11) 0.30490(14) 0.69924(10) 0.0473(4) Uani 1 1 d . . .
C10 C 0.20126(12) 0.65296(18) 0.89050(13) 0.0534(4) Uani 1 1 d . . .
C11 C 0.05763(15) 0.6663(2) 0.99637(12) 0.0605(4) Uani 1 1 d . . .
C12 C 0.09908(11) 0.61844(14) 0.90251(10) 0.0450(4) Uani 1 1 d . . .
C13 C 0 0.59177(19) 0.75 0.0393(4) Uani 1 2 d S . .
C14 C 0.02619(11) 0.78080(14) 0.79152(11) 0.0469(4) Uani 1 1 d . . .
N1 N 0 0.30871(15) 0.75 0.0435(4) Uani 1 2 d S . .
N11 N 0.04236(8) 0.66198(10) 0.81671(8) 0.0397(3) Uani 1 1 d . . .
F1 F 0.01266(7) 0.07761(8) 0.64917(7) 0.0607(3) Uani 1 1 d . . .
F2 F -0.13668(9) -0.01741(9) 0.55630(8) 0.0807(4) Uani 1 1 d . . .
F3 F -0.30598(8) 0.10039(12) 0.55110(9) 0.0840(4) Uani 1 1 d . . .
F4 F -0.31972(7) 0.32019(13) 0.64361(8) 0.0829(4) Uani 1 1 d . . .
F5 F -0.17395(7) 0.41080(9) 0.74780(7) 0.0611(3) Uani 1 1 d . . .
H1 H 0 0.508(2) 0.75 0.042(5) Uiso 1 2 d S . .
H2 H 0.0510(13) 0.8462(17) 0.8282(13) 0.056(5) Uiso 1 1 d . . .
H3 H 0.0918(10) 0.5322(15) 0.9003(10) 0.039(4) Uiso 1 1 d . . .
H4 H 0.2081(12) 0.7409(19) 0.8896(12) 0.059(5) Uiso 1 1 d . . .
H5 H 0.2257(14) 0.6188(17) 0.8299(15) 0.062(5) Uiso 1 1 d . . .
H6 H 0.2360(15) 0.6178(18) 0.9451(16) 0.075(6) Uiso 1 1 d . . .
H7 H 0.0638(13) 0.753(2) 1.0014(13) 0.067(5) Uiso 1 1 d . . .
H8 H -0.0097(17) 0.6523(18) 1.0003(15) 0.073(6) Uiso 1 1 d . . .
H9 H 0.0897(15) 0.6303(19) 1.0530(16) 0.074(6) Uiso 1 1 d . . .

loop_
_atom_site_aniso_label
_atom_site_aniso_U_11
_atom_site_aniso_U_22
_atom_site_aniso_U_33
_atom_site_aniso_U_23
_atom_site_aniso_U_13
_atom_site_aniso_U_12
C1 0.0483(8) 0.0392(7) 0.0394(7) 0.0069(6) -0.0008(6) -0.0024(6)
C2 0.0568(9) 0.0415(8) 0.0475(8) 0.0040(6) -0.0112(7) 0.0002(7)
C3 0.0751(11) 0.0442(9) 0.0521(9) 0.0078(7) -0.0212(8) -0.0103(8)
C4 0.0605(10) 0.0647(11) 0.0543(9) 0.0143(8) -0.0169(8) -0.0196(9)
C5 0.0411(8) 0.0783(12) 0.0541(9) 0.0201(9) 0.0012(6) 0.0004(8)
C6 0.0506(9) 0.0479(9) 0.0436(7) 0.0058(6) 0.0050(6) 0.0020(7)
C10 0.0522(9) 0.0592(11) 0.0483(8) 0.0071(8) -0.0133(7) -0.0058(8)
C11 0.0720(12) 0.0689(13) 0.0405(8) -0.0012(8) 0.0007(8) -0.0086(10)
C12 0.0526(9) 0.0447(8) 0.0374(7) 0.0032(6) -0.0080(6) -0.0043(7)
C13 0.0459(11) 0.0344(11) 0.0373(9) 0 -0.0036(8) 0
C14 0.0494(8) 0.0367(8) 0.0543(8) -0.0028(6) -0.0058(6) -0.0026(6)
N1 0.0484(10) 0.0367(9) 0.0453(9) 0 -0.0038(7) 0
N11 0.0430(6) 0.0378(6) 0.0382(6) 0.0003(5) -0.0041(5) -0.0024(5)
F1 0.0718(7) 0.0462(5) 0.0634(6) -0.0128(4) -0.0209(5) 0.0135(4)
F2 0.1115(9) 0.0490(6) 0.0796(7) -0.0050(5) -0.0480(6) -0.0064(6)
F3 0.0713(7) 0.0977(9) 0.0818(7) 0.0195(6) -0.0342(6) -0.0300(6)
F4 0.0442(6) 0.1212(10) 0.0834(7) 0.0115(7) -0.0012(5) 0.0114(6)
F5 0.0590(6) 0.0640(6) 0.0606(6) -0.0002(4) 0.0074(4) 0.0143(5)

loop_
_atom_type_symbol
_atom_type_description
_atom_type_scat_dispersion_real
_atom_type_scat_dispersion_imag
_atom_type_scat_source
C C 0.0033 0.0016 'International Tables Vol C Tables 4.2.6.8 and 6.1.1.4'
H H 0 0 'International Tables Vol C Tables 4.2.6.8 and 6.1.1.4'
N N 0.0061 0.0033 'International Tables Vol C Tables 4.2.6.8 and 6.1.1.4'
F F 0.0171 0.0103 'International Tables Vol C Tables 4.2.6.8 and 6.1.1.4'

loop_
_geom_angle_atom_site_label_1
_geom_angle_atom_site_label_2
_geom_angle_atom_site_label_3
_geom_angle
_geom_angle_site_symmetry_1
_geom_angle_site_symmetry_3
_geom_angle_publ_flag
N1 C1 C6 118.97(13) . . ?
N1 C1 C2 127.63(13) . . ?
C6 C1 C2 113.04(13) . . ?
F1 C2 C3 117.02(14) . . ?
F1 C2 C1 119.37(13) . . ?
C3 C2 C1 123.56(15) . . ?
F2 C3 C4 119.38(15) . . ?
F2 C3 C2 119.76(17) . . ?
C4 C3 C2 120.84(16) . . ?
F3 C4 C3 120.88(17) . . ?
F3 C4 C5 120.85(17) . . ?
C3 C4 C5 118.27(15) . . ?
F4 C5 C4 119.94(16) . . ?
F4 C5 C6 119.66(17) . . ?
C4 C5 C6 120.40(15) . . ?
F5 C6 C5 117.97(14) . . ?
F5 C6 C1 118.19(13) . . ?
C5 C6 C1 123.84(15) . . ?
C12 C10 H4 110.4(10) . . ?
C12 C10 H5 110.5(11) . . ?
H4 C10 H5 109.7(15) . . ?
C12 C10 H6 107.0(13) . . ?
H4 C10 H6 111.1(16) . . ?
H5 C10 H6 108.2(16) . . ?
C12 C11 H7 111.8(11) . . ?
C12 C11 H8 112.9(12) . . ?
H7 C11 H8 104.0(17) . . ?
C12 C11 H9 110.2(13) . . ?
H7 C11 H9 108.0(17) . . ?
H8 C11 H9 109.6(18) . . ?
N11 C12 C10 109.83(12) . . ?
N11 C12 C11 109.81(14) . . ?
C10 C12 C11 113.09(14) . . ?
N11 C12 H3 103.9(8) . . ?
C10 C12 H3 110.5(9) . . ?
C11 C12 H3 109.3(9) . . ?
N11 C13 N11 108.68(18) . 2_556 ?
N11 C13 H1 125.66(9) . . ?
N11 C13 H1 125.66(9) 2_556 . ?
C14 C14 N11 107.33(8) 2_556 . ?
C14 C14 H2 130.0(11) 2_556 . ?
N11 C14 H2 122.7(11) . . ?
C1 N1 C1 121.73(17) 2_556 . ?
C13 N11 C14 108.33(12) . . ?
C13 N11 C12 125.47(13) . . ?
C14 N11 C12 126.19(12) . . ?

loop_
_geom_bond_atom_site_label_1
_geom_bond_atom_site_label_2
_geom_bond_distance
_geom_bond_site_symmetry_2
_geom_bond_publ_flag
C1 N1 1.3633(16) . ?
C1 C6 1.404(2) . ?
C1 C2 1.406(2) . ?
C2 F1 1.3490(19) . ?
C2 C3 1.375(2) . ?
C3 F2 1.352(2) . ?
C3 C4 1.369(3) . ?
C4 F3 1.3542(18) . ?
C4 C5 1.375(3) . ?
C5 F4 1.345(2) . ?
C5 C6 1.376(2) . ?
C6 F5 1.3543(18) . ?
C10 C12 1.509(2) . ?
C10 H4 0.97(2) . ?
C10 H5 0.98(2) . ?
C10 H6 0.96(2) . ?
C11 C12 1.512(2) . ?
C11 H7 0.97(2) . ?
C11 H8 0.97(2) . ?
C11 H9 0.97(2) . ?
C12 N11 1.4854(17) . ?
C12 H3 0.957(16) . ?
C13 N11 1.3283(16) . ?
C13 N11 1.3283(16) 2_556 ?
C13 H1 0.92(2) . ?
C14 C14 1.341(3) 2_556 ?
C14 N11 1.3727(19) . ?
C14 H2 0.942(19) . ?
N1 C1 1.3633(16) 2_556 ?

loop_
_geom_torsion_atom_site_label_1
_geom_torsion_atom_site_label_2
_geom_torsion_atom_site_label_3
_geom_torsion_atom_site_label_4
_geom_torsion
_geom_torsion_site_symmetry_1
_geom_torsion_site_symmetry_2
_geom_torsion_site_symmetry_3
_geom_torsion_site_symmetry_4
_geom_torsion_publ_flag
N1 C1 C2 F1 3.2(2) . . . . ?
C6 C1 C2 F1 176.22(13) . . . . ?
N1 C1 C2 C3 -174.10(14) . . . . ?
C6 C1 C2 C3 -1.1(2) . . . . ?
F1 C2 C3 F2 2.5(2) . . . . ?
C1 C2 C3 F2 179.85(14) . . . . ?
F1 C2 C3 C4 -175.86(15) . . . . ?
C1 C2 C3 C4 1.5(2) . . . . ?
F2 C3 C4 F3 1.8(2) . . . . ?
C2 C3 C4 F3 -179.87(14) . . . . ?
F2 C3 C4 C5 -178.25(14) . . . . ?
C2 C3 C4 C5 0.1(2) . . . . ?
F3 C4 C5 F4 -0.9(2) . . . . ?
C3 C4 C5 F4 179.10(15) . . . . ?
F3 C4 C5 C6 177.99(14) . . . . ?
C3 C4 C5 C6 -2.0(2) . . . . ?
F4 C5 C6 F5 1.8(2) . . . . ?
C4 C5 C6 F5 -177.08(14) . . . . ?
F4 C5 C6 C1 -178.64(13) . . . . ?
C4 C5 C6 C1 2.5(2) . . . . ?
N1 C1 C6 F5 -7.66(19) . . . . ?
C2 C1 C6 F5 178.66(12) . . . . ?
N1 C1 C6 C5 172.80(12) . . . . ?
C2 C1 C6 C5 -0.9(2) . . . . ?
C6 C1 N1 C1 152.64(14) . . . 2_556 ?
C2 C1 N1 C1 -34.70(12) . . . 2_556 ?
N11 C13 N11 C14 0.09(8) 2_556 . . . ?
N11 C13 N11 C12 -178.74(15) 2_556 . . . ?
C14 C14 N11 C13 -0.2(2) 2_556 . . . ?
C14 C14 N11 C12 178.57(15) 2_556 . . . ?
C10 C12 N11 C13 112.91(15) . . . . ?
C11 C12 N11 C13 -122.12(15) . . . . ?
C10 C12 N11 C14 -65.71(19) . . . . ?
C11 C12 N11 C14 59.25(19) . . . . ?
